data_7021893
loop_
_publ_author_name
'Song, Shaodi'
'Ma, Haiyan'
'Yang, Yang'

_publ_section_title
;
 Magnesium complexes supported by salan-like ligands: Synthesis,
 characterization and their application in the ring-opening polymerization
 of rac-lactide.
;
_journal_issue 39
_journal_name_full 'Dalton transactions (Cambridge, England : 2003)'
_journal_page_first 14200
_journal_page_last 14211
_journal_paper_doi 10.1039/c3dt51344k
_journal_volume 42
_journal_year 2013
_chemical_formula_sum 'C33 H59 Mg N3 O2 Si2'
_chemical_formula_weight 610.32
_chemical_name_systematic
; 
 ? 
;
_space_group_IT_number 14
_symmetry_cell_setting monoclinic
_symmetry_space_group_name_Hall '-P 2yn'
_symmetry_space_group_name_H-M 'P 1 21/n 1'
_atom_sites_solution_hydrogens geom
_atom_sites_solution_primary direct
_atom_sites_solution_secondary difmap
_audit_creation_method SHELXL-97
_cell_angle_alpha 90.00
_cell_angle_beta 101.172(5)
_cell_angle_gamma 90.00
_cell_formula_units_Z 4
_cell_length_a 9.423(4)
_cell_length_b 27.293(10)
_cell_length_c 15.241(6)
_cell_measurement_reflns_used 914
_cell_measurement_temperature 293(2)
_cell_measurement_theta_max 21.428
_cell_measurement_theta_min 2.620
_cell_volume 3845(3)
_computing_cell_refinement 'Bruker SMART'
_computing_data_collection 'Bruker SMART'
_computing_data_reduction 'Bruker SHELXTL'
_computing_molecular_graphics 'Bruker SHELXTL'
_computing_publication_material 'Bruker SHELXTL'
_computing_structure_refinement 'SHELXL-97 (Sheldrick, 1997)'
_computing_structure_solution 'SHELXS-97 (Sheldrick, 1990)'
_diffrn_ambient_temperature 293(2)
_diffrn_measured_fraction_theta_full 0.998
_diffrn_measured_fraction_theta_max 0.998
_diffrn_measurement_device_type 'CCD area detector'
_diffrn_measurement_method 'phi and omega scans'
_diffrn_radiation_monochromator graphite
_diffrn_radiation_source 'fine-focus sealed tube'
_diffrn_radiation_type MoK\a
_diffrn_radiation_wavelength 0.71073
_diffrn_reflns_av_R_equivalents 0.0562
_diffrn_reflns_av_sigmaI/netI 0.0570
_diffrn_reflns_limit_h_max 11
_diffrn_reflns_limit_h_min -11
_diffrn_reflns_limit_k_max 32
_diffrn_reflns_limit_k_min -28
_diffrn_reflns_limit_l_max 11
_diffrn_reflns_limit_l_min -18
_diffrn_reflns_number 15806
_diffrn_reflns_theta_full 25.01
_diffrn_reflns_theta_max 25.01
_diffrn_reflns_theta_min 1.49
_diffrn_standards_decay_% 6.08
_exptl_absorpt_coefficient_mu 0.138
_exptl_absorpt_correction_T_max 0.9756
_exptl_absorpt_correction_T_min 0.9469
_exptl_absorpt_correction_type multi-scan
_exptl_absorpt_process_details sadabs
_exptl_crystal_colour colorless
_exptl_crystal_density_diffrn 1.054
_exptl_crystal_density_method 'not measured'
_exptl_crystal_description prism
_exptl_crystal_F_000 1336
_exptl_crystal_size_max 0.40
_exptl_crystal_size_mid 0.20
_exptl_crystal_size_min 0.18
_refine_diff_density_max 0.373
_refine_diff_density_min -0.258
_refine_diff_density_rms 0.042
_refine_ls_extinction_coef 0.0004(6)
_refine_ls_extinction_expression Fc^*^=kFc[1+0.001xFc^2^\l^3^/sin(2\q)]^-1/4^
_refine_ls_extinction_method SHELXL
_refine_ls_goodness_of_fit_ref 0.993
_refine_ls_hydrogen_treatment constr
_refine_ls_matrix_type full
_refine_ls_number_parameters 386
_refine_ls_number_reflns 6765
_refine_ls_number_restraints 0
_refine_ls_restrained_S_all 0.993
_refine_ls_R_factor_all 0.1022
_refine_ls_R_factor_gt 0.0615
_refine_ls_shift/su_max 0.001
_refine_ls_shift/su_mean 0.000
_refine_ls_structure_factor_coef Fsqd
_refine_ls_weighting_details 'calc w=1/[\s^2^(Fo^2^)+(0.1065P)^2^+0.0000P] where P=(Fo^2^+2Fc^2^)/3'
_refine_ls_weighting_scheme calc
_refine_ls_wR_factor_gt 0.1683
_refine_ls_wR_factor_ref 0.1929
_reflns_number_gt 3957
_reflns_number_total 6765
_reflns_threshold_expression >2sigma(I)
_cod_data_source_file c3dt51344k.txt
_cod_data_source_block a00120a
_cod_depositor_comments
;
The following automatic conversions were performed:

'_symmetry_cell_setting' value 'Monoclinic' changed to 'monoclinic'
according to /home/saulius/struct/CIF-dictionaries/cif_core.dic
dictionary named 'cif_core.dic' version 2.4.2 from 2011-04-26.

Automatic conversion script
Id: cif_fix_values 1891 2012-01-12 08:04:46Z andrius 
;
_cod_original_cell_volume 3846(2)
_cod_original_sg_symbol_H-M P2(1)/n
_cod_database_code 7021893

loop_
_symmetry_equiv_pos_as_xyz
'x, y, z'
'-x+1/2, y+1/2, -z+1/2'
'-x, -y, -z'
'x-1/2, -y-1/2, z-1/2'

loop_
_atom_site_label
_atom_site_type_symbol
_atom_site_fract_x
_atom_site_fract_y
_atom_site_fract_z
_atom_site_U_iso_or_equiv
_atom_site_adp_type
_atom_site_occupancy
_atom_site_symmetry_multiplicity
_atom_site_calc_flag
_atom_site_refinement_flags
Mg1 Mg 0.64525(10) 0.16713(3) 0.85300(6) 0.0577(3) Uani 1 1 d .
Si1 Si 0.53609(11) 0.05959(3) 0.79062(8) 0.0862(4) Uani 1 1 d .
Si2 Si 0.46568(12) 0.13645(4) 0.65446(8) 0.0953(4) Uani 1 1 d .
O1 O 0.70050(19) 0.23020(6) 0.81552(12) 0.0568(5) Uani 1 1 d .
O2 O 0.8648(2) 0.14034(8) 0.84904(13) 0.0694(6) Uani 1 1 d .
N1 N 0.4617(3) 0.20034(10) 0.9047(2) 0.0839(9) Uani 1 1 d .
N2 N 0.7403(3) 0.17377(9) 1.00566(16) 0.0765(8) Uani 1 1 d .
N3 N 0.5449(3) 0.11881(8) 0.75971(17) 0.0707(7) Uani 1 1 d .
C1 C 0.5117(5) 0.22007(15) 0.9956(3) 0.1042(14) Uani 1 1 d .
H1A H 0.4745 0.1998 1.0384 0.125 Uiso 1 1 calc R
H1B H 0.4738 0.2529 0.9989 0.125 Uiso 1 1 calc R
C2 C 0.6739(5) 0.22141(13) 1.0198(2) 0.0945(12) Uani 1 1 d .
H2A H 0.7097 0.2462 0.9839 0.113 Uiso 1 1 calc R
H2B H 0.7030 0.2307 1.0821 0.113 Uiso 1 1 calc R
C3 C 0.4123(3) 0.23964(12) 0.8384(3) 0.0863(11) Uani 1 1 d .
H3A H 0.3201 0.2518 0.8486 0.104 Uiso 1 1 calc R
H3B H 0.3954 0.2251 0.7792 0.104 Uiso 1 1 calc R
C4 C 0.5114(3) 0.28230(11) 0.8388(2) 0.0673(8) Uani 1 1 d .
C5 C 0.6514(3) 0.27553(10) 0.82155(18) 0.0552(7) Uani 1 1 d .
C6 C 0.7343(3) 0.31752(10) 0.81190(18) 0.0554(7) Uani 1 1 d .
C7 C 0.6782(3) 0.36280(10) 0.8274(2) 0.0642(8) Uani 1 1 d .
H7 H 0.7351 0.3902 0.8230 0.077 Uiso 1 1 calc R
C8 C 0.5437(3) 0.37049(11) 0.8491(2) 0.0680(8) Uani 1 1 d .
C9 C 0.4623(3) 0.32911(11) 0.8532(2) 0.0734(9) Uani 1 1 d .
H9 H 0.3703 0.3325 0.8662 0.088 Uiso 1 1 calc R
C10 C 0.8986(4) 0.18043(13) 1.0172(2) 0.0854(10) Uani 1 1 d .
H10A H 0.9361 0.1913 1.0779 0.102 Uiso 1 1 calc R
H10B H 0.9182 0.2060 0.9770 0.102 Uiso 1 1 calc R
C11 C 0.9764(4) 0.13490(13) 0.9996(2) 0.0800(10) Uani 1 1 d .
C12 C 0.9590(3) 0.11548(12) 0.9152(2) 0.0709(8) Uani 1 1 d .
C13 C 1.0303(4) 0.07379(13) 0.8973(3) 0.0950(12) Uani 1 1 d .
H13 H 1.0172 0.0614 0.8395 0.114 Uiso 1 1 calc R
C14 C 1.1220(5) 0.05067(17) 0.9669(4) 0.1296(18) Uani 1 1 d .
H14 H 1.1712 0.0225 0.9558 0.156 Uiso 1 1 calc R
C15 C 1.1405(6) 0.0686(2) 1.0506(4) 0.137(2) Uani 1 1 d .
H15 H 1.2016 0.0526 1.0969 0.164 Uiso 1 1 calc R
C16 C 1.0702(5) 0.11019(18) 1.0679(3) 0.1148(15) Uani 1 1 d .
H16 H 1.0849 0.1223 1.1260 0.138 Uiso 1 1 calc R
C17 C 0.3380(4) 0.16584(14) 0.9022(4) 0.1258(17) Uani 1 1 d .
H17A H 0.3682 0.1388 0.9417 0.189 Uiso 1 1 calc R
H17B H 0.3066 0.1539 0.8424 0.189 Uiso 1 1 calc R
H17C H 0.2595 0.1827 0.9210 0.189 Uiso 1 1 calc R
C18 C 0.7114(5) 0.13907(14) 1.0755(2) 0.1041(13) Uani 1 1 d .
H18A H 0.7394 0.1539 1.1334 0.156 Uiso 1 1 calc R
H18B H 0.7660 0.1096 1.0732 0.156 Uiso 1 1 calc R
H18C H 0.6101 0.1314 1.0650 0.156 Uiso 1 1 calc R
C19 C 0.8978(4) 0.14019(14) 0.7609(2) 0.0905(11) Uani 1 1 d .
H19A H 1.0004 0.1431 0.7652 0.136 Uiso 1 1 calc R
H19B H 0.8501 0.1673 0.7272 0.136 Uiso 1 1 calc R
H19C H 0.8648 0.1101 0.7312 0.136 Uiso 1 1 calc R
C20 C 0.8822(3) 0.31308(11) 0.7850(2) 0.0653(8) Uani 1 1 d .
C21 C 0.9508(4) 0.36283(13) 0.7734(3) 0.1006(12) Uani 1 1 d .
H21A H 0.9623 0.3808 0.8284 0.151 Uiso 1 1 calc R
H21B H 0.8894 0.3809 0.7268 0.151 Uiso 1 1 calc R
H21C H 1.0436 0.3580 0.7577 0.151 Uiso 1 1 calc R
C22 C 0.8633(4) 0.28606(14) 0.6957(2) 0.0964(12) Uani 1 1 d .
H22A H 0.9564 0.2801 0.6812 0.145 Uiso 1 1 calc R
H22B H 0.8063 0.3057 0.6497 0.145 Uiso 1 1 calc R
H22C H 0.8151 0.2554 0.7002 0.145 Uiso 1 1 calc R
C23 C 0.9865(3) 0.28423(14) 0.8553(2) 0.0922(11) Uani 1 1 d .
H23A H 0.9496 0.2517 0.8597 0.138 Uiso 1 1 calc R
H23B H 0.9960 0.3003 0.9122 0.138 Uiso 1 1 calc R
H23C H 1.0793 0.2825 0.8385 0.138 Uiso 1 1 calc R
C24 C 0.4926(4) 0.42166(12) 0.8653(3) 0.0825(10) Uani 1 1 d .
C25 C 0.3521(6) 0.42230(16) 0.8964(5) 0.182(3) Uani 1 1 d .
H25A H 0.2773 0.4096 0.8501 0.274 Uiso 1 1 calc R
H25B H 0.3288 0.4553 0.9100 0.274 Uiso 1 1 calc R
H25C H 0.3595 0.4024 0.9490 0.274 Uiso 1 1 calc R
C26 C 0.6066(5) 0.45004(14) 0.9294(3) 0.1264(17) Uani 1 1 d .
H26A H 0.5809 0.4841 0.9277 0.190 Uiso 1 1 calc R
H26B H 0.6987 0.4463 0.9120 0.190 Uiso 1 1 calc R
H26C H 0.6126 0.4377 0.9889 0.190 Uiso 1 1 calc R
C27 C 0.4729(6) 0.45203(16) 0.7773(3) 0.1342(17) Uani 1 1 d .
H27A H 0.3962 0.4381 0.7338 0.201 Uiso 1 1 calc R
H27B H 0.5611 0.4515 0.7547 0.201 Uiso 1 1 calc R
H27C H 0.4491 0.4853 0.7892 0.201 Uiso 1 1 calc R
C28 C 0.6547(5) 0.01726(15) 0.7420(3) 0.1243(16) Uani 1 1 d .
H28A H 0.6331 0.0199 0.6780 0.186 Uiso 1 1 calc R
H28B H 0.6381 -0.0158 0.7591 0.186 Uiso 1 1 calc R
H28C H 0.7541 0.0258 0.7638 0.186 Uiso 1 1 calc R
C29 C 0.3484(5) 0.03321(18) 0.7626(4) 0.156(2) Uani 1 1 d .
H29A H 0.2835 0.0533 0.7882 0.235 Uiso 1 1 calc R
H29B H 0.3489 0.0006 0.7863 0.235 Uiso 1 1 calc R
H29C H 0.3170 0.0322 0.6988 0.235 Uiso 1 1 calc R
C30 C 0.5961(5) 0.05241(13) 0.9134(3) 0.1088(13) Uani 1 1 d .
H30A H 0.6956 0.0621 0.9304 0.163 Uiso 1 1 calc R
H30B H 0.5860 0.0188 0.9296 0.163 Uiso 1 1 calc R
H30C H 0.5376 0.0727 0.9437 0.163 Uiso 1 1 calc R
C31 C 0.5397(5) 0.19526(15) 0.6204(3) 0.1213(15) Uani 1 1 d .
H31A H 0.5343 0.2199 0.6646 0.182 Uiso 1 1 calc R
H31B H 0.4841 0.2055 0.5638 0.182 Uiso 1 1 calc R
H31C H 0.6387 0.1907 0.6151 0.182 Uiso 1 1 calc R
C32 C 0.2645(4) 0.14682(18) 0.6383(4) 0.145(2) Uani 1 1 d .
H32A H 0.2187 0.1178 0.6550 0.217 Uiso 1 1 calc R
H32B H 0.2266 0.1543 0.5766 0.217 Uiso 1 1 calc R
H32C H 0.2456 0.1737 0.6750 0.217 Uiso 1 1 calc R
C33 C 0.4907(5) 0.09130(18) 0.5642(3) 0.1314(17) Uani 1 1 d .
H33A H 0.5919 0.0879 0.5636 0.197 Uiso 1 1 calc R
H33B H 0.4410 0.1031 0.5071 0.197 Uiso 1 1 calc R
H33C H 0.4518 0.0600 0.5763 0.197 Uiso 1 1 calc R

loop_
_atom_site_aniso_label
_atom_site_aniso_U_11
_atom_site_aniso_U_22
_atom_site_aniso_U_33
_atom_site_aniso_U_23
_atom_site_aniso_U_13
_atom_site_aniso_U_12
Mg1 0.0566(6) 0.0585(6) 0.0601(6) -0.0040(4) 0.0161(4) -0.0011(4)
Si1 0.0811(7) 0.0623(6) 0.1082(8) -0.0113(5) 0.0012(6) -0.0088(5)
Si2 0.0925(8) 0.0881(7) 0.0891(8) -0.0129(6) -0.0226(6) 0.0098(6)
O1 0.0565(11) 0.0538(10) 0.0663(12) -0.0026(9) 0.0270(9) 0.0067(9)
O2 0.0601(12) 0.0863(14) 0.0591(12) 0.0028(11) 0.0048(10) 0.0144(10)
N1 0.0763(18) 0.0759(18) 0.115(2) -0.0103(18) 0.0574(17) -0.0119(15)
N2 0.104(2) 0.0737(18) 0.0556(15) -0.0011(13) 0.0249(14) -0.0210(15)
N3 0.0658(15) 0.0600(15) 0.0799(18) -0.0079(13) -0.0014(13) 0.0011(12)
C1 0.135(4) 0.096(3) 0.105(3) -0.012(2) 0.082(3) -0.007(2)
C2 0.147(4) 0.085(2) 0.062(2) -0.0171(18) 0.047(2) -0.019(2)
C3 0.0503(18) 0.079(2) 0.136(3) -0.015(2) 0.035(2) 0.0013(16)
C4 0.0503(17) 0.0669(19) 0.090(2) -0.0119(16) 0.0264(15) -0.0003(14)
C5 0.0508(16) 0.0597(17) 0.0588(17) -0.0032(13) 0.0197(13) 0.0063(13)
C6 0.0520(16) 0.0601(17) 0.0571(16) 0.0006(13) 0.0179(13) 0.0057(13)
C7 0.0601(18) 0.0582(17) 0.075(2) -0.0048(15) 0.0145(15) 0.0037(14)
C8 0.0613(19) 0.0632(18) 0.081(2) -0.0112(16) 0.0161(16) 0.0112(15)
C9 0.0525(17) 0.075(2) 0.098(2) -0.0136(18) 0.0274(16) 0.0118(15)
C10 0.110(3) 0.085(2) 0.0559(19) -0.0036(17) 0.0035(18) -0.035(2)
C11 0.077(2) 0.079(2) 0.076(2) 0.0205(19) -0.0056(18) -0.0187(18)
C12 0.0554(18) 0.071(2) 0.081(2) 0.0077(18) -0.0019(16) -0.0023(15)
C13 0.072(2) 0.081(2) 0.125(3) 0.011(2) 0.002(2) 0.0052(19)
C14 0.107(3) 0.100(3) 0.172(5) 0.044(4) 0.003(4) 0.025(3)
C15 0.116(4) 0.138(5) 0.136(5) 0.057(4) -0.024(4) 0.010(3)
C16 0.115(3) 0.126(4) 0.087(3) 0.033(3) -0.022(2) -0.020(3)
C17 0.090(3) 0.100(3) 0.212(5) -0.013(3) 0.089(3) -0.025(2)
C18 0.152(4) 0.094(3) 0.076(2) 0.010(2) 0.043(2) -0.030(2)
C19 0.086(2) 0.115(3) 0.076(2) 0.007(2) 0.0314(19) 0.028(2)
C20 0.0563(17) 0.0690(18) 0.078(2) 0.0124(16) 0.0318(15) 0.0037(14)
C21 0.077(2) 0.094(3) 0.144(4) 0.018(2) 0.055(2) -0.0041(19)
C22 0.106(3) 0.115(3) 0.085(2) 0.006(2) 0.060(2) 0.013(2)
C23 0.0542(19) 0.127(3) 0.102(3) 0.025(2) 0.0319(19) 0.0179(19)
C24 0.075(2) 0.073(2) 0.099(3) -0.014(2) 0.0135(19) 0.0212(17)
C25 0.139(4) 0.087(3) 0.363(9) -0.048(4) 0.149(5) 0.012(3)
C26 0.125(4) 0.091(3) 0.157(4) -0.043(3) 0.011(3) 0.019(3)
C27 0.151(4) 0.103(3) 0.145(4) 0.001(3) 0.020(3) 0.057(3)
C28 0.152(4) 0.080(3) 0.134(4) -0.015(3) 0.012(3) 0.032(3)
C29 0.115(4) 0.108(3) 0.231(7) -0.008(4) -0.005(4) -0.053(3)
C30 0.134(4) 0.073(2) 0.120(3) 0.015(2) 0.025(3) -0.014(2)
C31 0.164(4) 0.102(3) 0.080(3) 0.016(2) -0.021(3) 0.012(3)
C32 0.101(3) 0.136(4) 0.167(5) -0.022(4) -0.047(3) 0.022(3)
C33 0.151(4) 0.140(4) 0.088(3) -0.031(3) -0.015(3) 0.017(3)

loop_
_atom_type_symbol
_atom_type_description
_atom_type_scat_dispersion_real
_atom_type_scat_dispersion_imag
_atom_type_scat_source
C C 0.0033 0.0016 'International Tables Vol C Tables 4.2.6.8 and 6.1.1.4'
H H 0.0000 0.0000 'International Tables Vol C Tables 4.2.6.8 and 6.1.1.4'
N N 0.0061 0.0033 'International Tables Vol C Tables 4.2.6.8 and 6.1.1.4'
O O 0.0106 0.0060 'International Tables Vol C Tables 4.2.6.8 and 6.1.1.4'
Mg Mg 0.0486 0.0363 'International Tables Vol C Tables 4.2.6.8 and 6.1.1.4'
Si Si 0.0817 0.0704 'International Tables Vol C Tables 4.2.6.8 and 6.1.1.4'

loop_
_geom_angle_atom_site_label_1
_geom_angle_atom_site_label_2
_geom_angle_atom_site_label_3
_geom_angle
O1 Mg1 N3 119.36(11)
O1 Mg1 O2 88.80(8)
N3 Mg1 O2 94.45(9)
O1 Mg1 N1 90.82(9)
N3 Mg1 N1 102.91(11)
O2 Mg1 N1 160.24(11)
O1 Mg1 N2 98.82(9)
N3 Mg1 N2 141.69(10)
O2 Mg1 N2 82.65(9)
N1 Mg1 N2 77.89(12)
O1 Mg1 Si1 145.78(7)
N3 Mg1 Si1 27.91(7)
O2 Mg1 Si1 86.39(7)
N1 Mg1 Si1 104.59(8)
N2 Mg1 Si1 114.06(7)
N3 Si1 C30 111.10(15)
N3 Si1 C28 114.70(19)
C30 Si1 C28 104.3(2)
N3 Si1 C29 113.41(18)
C30 Si1 C29 106.1(2)
C28 Si1 C29 106.4(2)
N3 Si1 Mg1 34.28(9)
C30 Si1 Mg1 77.25(11)
C28 Si1 Mg1 120.41(16)
C29 Si1 Mg1 130.85(17)
N3 Si2 C31 112.77(15)
N3 Si2 C32 114.3(2)
C31 Si2 C32 104.8(2)
N3 Si2 C33 113.99(17)
C31 Si2 C33 104.6(2)
C32 Si2 C33 105.4(2)
C5 O1 Mg1 134.12(16)
C12 O2 C19 117.1(2)
C12 O2 Mg1 127.92(19)
C19 O2 Mg1 113.60(18)
C1 N1 C3 112.1(3)
C1 N1 C17 111.0(3)
C3 N1 C17 107.3(3)
C1 N1 Mg1 110.6(2)
C3 N1 Mg1 102.49(18)
C17 N1 Mg1 113.0(2)
C2 N2 C10 108.7(3)
C2 N2 C18 108.3(3)
C10 N2 C18 108.2(3)
C2 N2 Mg1 97.0(2)
C10 N2 Mg1 108.20(18)
C18 N2 Mg1 125.1(2)
Si1 N3 Si2 119.80(14)
Si1 N3 Mg1 117.81(14)
Si2 N3 Mg1 122.35(14)
N1 C1 C2 111.3(3)
N2 C2 C1 112.5(3)
N1 C3 C4 116.6(3)
C9 C4 C5 120.2(3)
C9 C4 C3 119.4(3)
C5 C4 C3 120.4(3)
O1 C5 C4 119.1(2)
O1 C5 C6 122.7(2)
C4 C5 C6 118.1(2)
C7 C6 C5 118.1(2)
C7 C6 C20 120.9(3)
C5 C6 C20 121.0(2)
C6 C7 C8 125.0(3)
C9 C8 C7 115.5(3)
C9 C8 C24 123.5(3)
C7 C8 C24 120.9(3)
C8 C9 C4 122.8(3)
N2 C10 C11 113.3(3)
C12 C11 C16 117.0(4)
C12 C11 C10 121.1(3)
C16 C11 C10 121.9(4)
C11 C12 C13 122.1(3)
C11 C12 O2 115.9(3)
C13 C12 O2 122.0(3)
C12 C13 C14 118.8(4)
C15 C14 C13 120.5(5)
C14 C15 C16 120.5(5)
C15 C16 C11 121.1(5)
C23 C20 C22 109.0(3)
C23 C20 C21 108.1(3)
C22 C20 C21 107.8(3)
C23 C20 C6 110.3(2)
C22 C20 C6 108.7(3)
C21 C20 C6 112.8(2)
C25 C24 C8 113.2(3)
C25 C24 C26 110.6(4)
C8 C24 C26 111.6(3)
C25 C24 C27 107.6(4)
C8 C24 C27 109.8(3)
C26 C24 C27 103.5(4)

loop_
_geom_bond_atom_site_label_1
_geom_bond_atom_site_label_2
_geom_bond_distance
Mg1 O1 1.917(2)
Mg1 N3 2.033(3)
Mg1 O2 2.206(2)
Mg1 N1 2.227(3)
Mg1 N2 2.333(3)
Mg1 Si1 3.1934(16)
Si1 N3 1.690(3)
Si1 C30 1.858(4)
Si1 C28 1.858(4)
Si1 C29 1.880(4)
Si2 N3 1.702(3)
Si2 C31 1.864(4)
Si2 C32 1.885(4)
Si2 C33 1.895(4)
O1 C5 1.331(3)
O2 C12 1.385(4)
O2 C19 1.437(4)
N1 C1 1.477(5)
N1 C3 1.485(5)
N1 C17 1.494(4)
N2 C2 1.477(4)
N2 C10 1.479(4)
N2 C18 1.489(4)
C1 C2 1.502(5)
C3 C4 1.492(4)
C4 C9 1.391(4)
C4 C5 1.406(4)
C5 C6 1.411(4)
C6 C7 1.383(4)
C6 C20 1.532(4)
C7 C8 1.386(4)
C8 C9 1.374(4)
C8 C24 1.514(4)
C10 C11 1.493(5)
C11 C12 1.372(5)
C11 C16 1.401(5)
C12 C13 1.375(5)
C13 C14 1.383(6)
C14 C15 1.345(7)
C15 C16 1.365(7)
C20 C23 1.526(4)
C20 C22 1.527(4)
C20 C21 1.528(4)
C24 C25 1.490(5)
C24 C26 1.517(5)
C24 C27 1.557(6)
